data_4033754
loop_
_publ_author_name
'Luo, Qin'
'Huang, Rong'
'Xiao, Qiang'
'Yao, Yuan'
'Lin, Jun'
'Yan, Sheng-Jiao'

_publ_section_title
;
 Highly Selective Synthesis of 2-Amino-4,6-diarylpyridine Derivatives by
 the Cascade Reaction of 1,1-Enediamines with \a,\b-Unsaturated Ketones.
;
_journal_issue 4
_journal_name_full 'The Journal of organic chemistry'
_journal_page_first 1999
_journal_page_last 2011
_journal_paper_doi 10.1021/acs.joc.8b03008
_journal_volume 84
_journal_year 2019
_chemical_formula_moiety 'C30 H19 Cl N2 O2'
_chemical_formula_sum 'C30 H19 Cl N2 O2'
_chemical_formula_weight 474.92
_space_group_crystal_system monoclinic
_space_group_IT_number 14
_space_group_name_Hall '-P 2ybc'
_space_group_name_H-M_alt 'P 1 21/c 1'
_atom_sites_solution_hydrogens geom
_atom_sites_solution_primary dual
_audit_creation_date 2017-12-21
_audit_creation_method
;
Olex2 1.2-alpha
(compiled 2017.12.08 svn.r3473 for OlexSys, GUI svn.r5433)
;
_cell_angle_alpha 90
_cell_angle_beta 96.767(8)
_cell_angle_gamma 90
_cell_formula_units_Z 4
_cell_length_a 10.739(5)
_cell_length_b 11.862(5)
_cell_length_c 18.168(8)
_cell_measurement_reflns_used 1874
_cell_measurement_temperature 296.15
_cell_measurement_theta_max 23.061
_cell_measurement_theta_min 2.713
_cell_volume 2298.2(18)
_computing_cell_refinement 'SAINT v8.34A (Bruker, 2013)'
_computing_data_reduction 'SAINT v8.34A (Bruker, 2013)'
_computing_molecular_graphics 'Olex2 (Dolomanov et al., 2009)'
_computing_publication_material 'Olex2 (Dolomanov et al., 2009)'
_computing_structure_refinement 'ShelXL (Sheldrick, 2015)'
_computing_structure_solution 'ShelXT (Sheldrick, 2015)'
_diffrn_ambient_temperature 296.15
_diffrn_measured_fraction_theta_full 0.995
_diffrn_measured_fraction_theta_max 0.973
_diffrn_measurement_device_type 'Bruker P4'
_diffrn_measurement_method '/w scan'
_diffrn_radiation_type MoK\a
_diffrn_radiation_wavelength 0.71073
_diffrn_reflns_av_R_equivalents 0.0429
_diffrn_reflns_av_unetI/netI 0.0582
_diffrn_reflns_Laue_measured_fraction_full 0.995
_diffrn_reflns_Laue_measured_fraction_max 0.973
_diffrn_reflns_limit_h_max 13
_diffrn_reflns_limit_h_min -7
_diffrn_reflns_limit_k_max 15
_diffrn_reflns_limit_k_min -15
_diffrn_reflns_limit_l_max 22
_diffrn_reflns_limit_l_min -23
_diffrn_reflns_number 13403
_diffrn_reflns_point_group_measured_fraction_full 0.995
_diffrn_reflns_point_group_measured_fraction_max 0.973
_diffrn_reflns_theta_full 25.242
_diffrn_reflns_theta_max 27.583
_diffrn_reflns_theta_min 2.780
_diffrn_standards_decay_% 1
_diffrn_standards_interval_count 60
_diffrn_standards_number 1
_exptl_absorpt_coefficient_mu 0.198
_exptl_absorpt_correction_T_max 0.7456
_exptl_absorpt_correction_T_min 0.6953
_exptl_absorpt_correction_type multi-scan
_exptl_absorpt_process_details
'SADABS-2014/3 (Bruker,2014/3) was used for absorption correction. wR2(int) was 0.0498 before and 0.0420 after correction. The Ratio of minimum to maximum transmission is 0.9325. The \l/2 correction factor is 0.00150.'
_exptl_crystal_colour colourless
_exptl_crystal_colour_primary colourless
_exptl_crystal_density_diffrn 1.373
_exptl_crystal_description block
_exptl_crystal_F_000 984
_exptl_crystal_size_max 0.26
_exptl_crystal_size_mid 0.22
_exptl_crystal_size_min 0.11
_refine_diff_density_max 0.181
_refine_diff_density_min -0.247
_refine_diff_density_rms 0.044
_refine_ls_extinction_method none
_refine_ls_goodness_of_fit_ref 0.908
_refine_ls_hydrogen_treatment constr
_refine_ls_matrix_type full
_refine_ls_number_parameters 317
_refine_ls_number_reflns 5174
_refine_ls_number_restraints 0
_refine_ls_restrained_S_all 0.908
_refine_ls_R_factor_all 0.1238
_refine_ls_R_factor_gt 0.0488
_refine_ls_shift/su_max 0.000
_refine_ls_shift/su_mean 0.000
_refine_ls_structure_factor_coef Fsqd
_refine_ls_weighting_details 'w=1/[\s^2^(Fo^2^)+(0.1000P)^2^] where P=(Fo^2^+2Fc^2^)/3'
_refine_ls_weighting_scheme calc
_refine_ls_wR_factor_gt 0.1270
_refine_ls_wR_factor_ref 0.1808
_reflns_Friedel_coverage 0.000
_reflns_number_gt 2525
_reflns_number_total 5174
_reflns_threshold_expression 'I > 2\s(I)'
_cod_data_source_file jo8b03008_si_004.cif
_cod_data_source_block ysj8_0m
_cod_database_code 4033754
_shelx_shelxl_version_number 2014/7
_shelx_space_group_comment
;
The symmetry employed for this shelxl refinement is uniquely defined
by the following loop, which should always be used as a source of
symmetry information in preference to the above space-group names.
They are only intended as comments.
;
_olex2_refinement_description
;
1. Fixed Uiso
 At 1.2 times of:
  All C(H) groups
 At 1.5 times of:
  All O(H) groups
2.a Aromatic/amide H refined with riding coordinates:
 C2(H2A), C3(H3), C12(H12), C14(H14), C15(H15), C16(H16), C17(H17), C18(H18),
 C20(H20), C21(H21), C22(H22), C24(H24), C25(H25), C26(H26), C27(H27), C28(H28),
  C29(H29), C30(H30)
2.b Idealised tetrahedral OH refined as rotating group:
 O2(H2)
;
_olex2_submission_special_instructions 'No special instructions were received'

loop_
_space_group_symop_operation_xyz
'x, y, z'
'-x, y+1/2, -z+1/2'
'-x, -y, -z'
'x, -y-1/2, z-1/2'

loop_
_atom_site_label
_atom_site_type_symbol
_atom_site_fract_x
_atom_site_fract_y
_atom_site_fract_z
_atom_site_U_iso_or_equiv
_atom_site_adp_type
_atom_site_occupancy
_atom_site_site_symmetry_order
_atom_site_calc_flag
_atom_site_refinement_flags_posn
Cl1 Cl 0.69119(8) 0.80756(7) 0.26572(4) 0.0734(3) Uani 1 1 d .
O1 O 0.14363(19) 0.21389(15) 0.56129(10) 0.0610(5) Uani 1 1 d .
O2 O -0.0176(2) 0.21815(18) 0.65163(11) 0.0735(6) Uani 1 1 d .
H2 H 0.0294 0.1911 0.6239 0.110 Uiso 1 1 calc GR
N1 N 0.31128(19) 0.56279(16) 0.48449(10) 0.0418(5) Uani 1 1 d .
N2 N 0.18032(19) 0.55673(16) 0.57572(10) 0.0441(5) Uani 1 1 d .
C1 C 0.5970(3) 0.7218(2) 0.31304(13) 0.0490(6) Uani 1 1 d .
C2 C 0.5940(3) 0.6088(2) 0.29970(14) 0.0546(7) Uani 1 1 d .
H2A H 0.6411 0.5776 0.2650 0.066 Uiso 1 1 calc R
C3 C 0.5194(3) 0.5412(2) 0.33871(14) 0.0534(7) Uani 1 1 d .
H3 H 0.5171 0.4640 0.3298 0.064 Uiso 1 1 calc R
C4 C 0.4484(2) 0.58529(19) 0.39046(11) 0.0395(6) Uani 1 1 d .
C5 C 0.3710(2) 0.5121(2) 0.43323(12) 0.0398(6) Uani 1 1 d .
C6 C 0.2388(2) 0.4989(2) 0.52279(11) 0.0401(6) Uani 1 1 d .
C7 C 0.0967(2) 0.5025(2) 0.61710(12) 0.0466(6) Uani 1 1 d .
C8 C 0.0809(2) 0.3849(2) 0.61116(12) 0.0464(6) Uani 1 1 d .
C9 C 0.1488(2) 0.3191(2) 0.56180(13) 0.0464(6) Uani 1 1 d .
C10 C 0.2213(2) 0.3818(2) 0.51298(11) 0.0396(6) Uani 1 1 d .
C11 C 0.2842(2) 0.3304(2) 0.45767(12) 0.0436(6) Uani 1 1 d .
C12 C 0.3594(2) 0.3970(2) 0.41931(12) 0.0460(6) Uani 1 1 d .
H12 H 0.4032 0.3645 0.3835 0.055 Uiso 1 1 calc R
C13 C 0.2728(3) 0.2098(2) 0.43483(13) 0.0477(6) Uani 1 1 d .
C14 C 0.1592(3) 0.1633(2) 0.40649(14) 0.0594(8) Uani 1 1 d .
H14 H 0.0861 0.2054 0.4061 0.071 Uiso 1 1 calc R
C15 C 0.1533(4) 0.0545(3) 0.37861(16) 0.0743(9) Uani 1 1 d .
H15 H 0.0767 0.0243 0.3588 0.089 Uiso 1 1 calc R
C16 C 0.2605(4) -0.0088(3) 0.38022(18) 0.0845(11) Uani 1 1 d .
H16 H 0.2566 -0.0823 0.3622 0.101 Uiso 1 1 calc R
C17 C 0.3730(4) 0.0368(3) 0.4084(2) 0.0938(12) Uani 1 1 d .
H17 H 0.4458 -0.0061 0.4098 0.113 Uiso 1 1 calc R
C18 C 0.3794(3) 0.1455(2) 0.43476(18) 0.0714(9) Uani 1 1 d .
H18 H 0.4568 0.1760 0.4528 0.086 Uiso 1 1 calc R
C19 C -0.0025(3) 0.3302(3) 0.65461(14) 0.0573(7) Uani 1 1 d .
C20 C -0.0697(3) 0.3927(3) 0.70004(15) 0.0698(9) Uani 1 1 d .
H20 H -0.1261 0.3575 0.7277 0.084 Uiso 1 1 calc R
C21 C -0.0533(3) 0.5072(3) 0.70440(15) 0.0693(9) Uani 1 1 d .
H21 H -0.0989 0.5483 0.7356 0.083 Uiso 1 1 calc R
C22 C 0.0282(3) 0.5636(3) 0.66432(14) 0.0596(8) Uani 1 1 d .
H22 H 0.0376 0.6413 0.6686 0.072 Uiso 1 1 calc R
C23 C 0.2078(2) 0.6755(2) 0.58846(13) 0.0440(6) Uani 1 1 d .
C24 C 0.1615(3) 0.7544(2) 0.53789(15) 0.0572(7) Uani 1 1 d .
H24 H 0.1139 0.7323 0.4942 0.069 Uiso 1 1 calc R
C25 C 0.1857(4) 0.8672(3) 0.5519(2) 0.0824(10) Uani 1 1 d .
H25 H 0.1543 0.9210 0.5173 0.099 Uiso 1 1 calc R
C26 C 0.2551(4) 0.9004(3) 0.6156(2) 0.0905(12) Uani 1 1 d .
H26 H 0.2710 0.9766 0.6247 0.109 Uiso 1 1 calc R
C27 C 0.3016(3) 0.8211(4) 0.6666(2) 0.0885(12) Uani 1 1 d .
H27 H 0.3490 0.8435 0.7102 0.106 Uiso 1 1 calc R
C28 C 0.2782(3) 0.7082(3) 0.65322(16) 0.0663(8) Uani 1 1 d .
H28 H 0.3098 0.6545 0.6878 0.080 Uiso 1 1 calc R
C29 C 0.4539(3) 0.7000(2) 0.40196(16) 0.0657(9) Uani 1 1 d .
H29 H 0.4067 0.7322 0.4362 0.079 Uiso 1 1 calc R
C30 C 0.5279(3) 0.7679(2) 0.36376(18) 0.0757(10) Uani 1 1 d .
H30 H 0.5307 0.8451 0.3725 0.091 Uiso 1 1 calc R

loop_
_atom_site_aniso_label
_atom_site_aniso_U_11
_atom_site_aniso_U_22
_atom_site_aniso_U_33
_atom_site_aniso_U_23
_atom_site_aniso_U_13
_atom_site_aniso_U_12
Cl1 0.0851(6) 0.0761(6) 0.0623(5) 0.0201(4) 0.0227(4) -0.0133(4)
O1 0.0823(15) 0.0483(12) 0.0557(11) 0.0033(8) 0.0215(10) -0.0061(10)
O2 0.0854(16) 0.0736(15) 0.0666(14) 0.0067(10) 0.0307(11) -0.0196(12)
N1 0.0452(12) 0.0441(12) 0.0375(10) -0.0027(8) 0.0107(9) 0.0037(10)
N2 0.0477(12) 0.0460(12) 0.0409(11) -0.0027(8) 0.0150(9) 0.0039(10)
C1 0.0513(16) 0.0525(16) 0.0439(14) 0.0111(11) 0.0082(12) -0.0011(13)
C2 0.0563(17) 0.0591(18) 0.0524(14) -0.0050(13) 0.0230(13) -0.0007(15)
C3 0.0583(17) 0.0449(15) 0.0612(16) -0.0062(12) 0.0252(14) -0.0028(13)
C4 0.0419(14) 0.0404(14) 0.0370(11) 0.0009(10) 0.0077(10) 0.0032(11)
C5 0.0405(13) 0.0433(14) 0.0363(11) -0.0033(10) 0.0075(10) 0.0029(11)
C6 0.0409(13) 0.0466(15) 0.0336(11) -0.0010(10) 0.0080(10) 0.0062(12)
C7 0.0431(14) 0.0590(17) 0.0388(12) 0.0035(11) 0.0091(11) 0.0060(13)
C8 0.0445(15) 0.0576(17) 0.0383(12) 0.0040(11) 0.0098(11) -0.0005(13)
C9 0.0482(15) 0.0513(17) 0.0398(13) 0.0022(11) 0.0052(11) 0.0001(13)
C10 0.0412(14) 0.0427(14) 0.0356(11) -0.0005(10) 0.0071(10) 0.0023(11)
C11 0.0490(15) 0.0432(14) 0.0388(12) -0.0008(10) 0.0058(11) 0.0042(12)
C12 0.0566(16) 0.0433(14) 0.0407(12) -0.0034(10) 0.0165(12) 0.0004(13)
C13 0.0630(18) 0.0411(14) 0.0412(13) -0.0014(10) 0.0154(13) 0.0034(14)
C14 0.074(2) 0.0461(16) 0.0575(16) 0.0005(12) 0.0047(15) 0.0007(15)
C15 0.101(3) 0.0559(19) 0.0646(18) -0.0036(15) 0.0048(18) -0.012(2)
C16 0.137(4) 0.0424(17) 0.079(2) -0.0146(15) 0.037(2) -0.005(2)
C17 0.104(3) 0.054(2) 0.130(3) -0.021(2) 0.042(3) 0.013(2)
C18 0.069(2) 0.0539(18) 0.094(2) -0.0155(16) 0.0223(18) 0.0057(17)
C19 0.0567(17) 0.069(2) 0.0473(15) 0.0070(13) 0.0113(13) -0.0067(16)
C20 0.063(2) 0.093(3) 0.0588(17) 0.0087(16) 0.0302(15) -0.0034(19)
C21 0.0620(19) 0.090(2) 0.0609(17) 0.0055(16) 0.0305(15) 0.0147(18)
C22 0.0580(18) 0.0702(19) 0.0546(15) -0.0017(13) 0.0229(14) 0.0145(15)
C23 0.0411(14) 0.0477(15) 0.0453(13) -0.0086(11) 0.0134(11) 0.0055(12)
C24 0.0663(19) 0.0544(17) 0.0520(15) 0.0007(13) 0.0122(14) 0.0011(15)
C25 0.114(3) 0.053(2) 0.089(2) 0.0046(17) 0.050(2) 0.002(2)
C26 0.094(3) 0.067(2) 0.121(3) -0.036(2) 0.055(3) -0.026(2)
C27 0.058(2) 0.105(3) 0.103(3) -0.062(2) 0.011(2) -0.009(2)
C28 0.0573(18) 0.081(2) 0.0593(17) -0.0246(15) 0.0002(14) 0.0188(17)
C29 0.088(2) 0.0473(17) 0.0713(19) -0.0053(13) 0.0470(17) 0.0037(16)
C30 0.109(3) 0.0411(16) 0.087(2) -0.0044(14) 0.054(2) -0.0016(17)

loop_
_atom_type_symbol
_atom_type_description
_atom_type_scat_dispersion_real
_atom_type_scat_dispersion_imag
_atom_type_scat_source
C C 0.0030 0.0020 'International Tables Vol C Tables 4.2.6.8 and 6.1.1.4'
H H 0.0000 0.0000 'International Tables Vol C Tables 4.2.6.8 and 6.1.1.4'
Cl Cl 0.1480 0.1590 'International Tables Vol C Tables 4.2.6.8 and 6.1.1.4'
N N 0.0060 0.0030 'International Tables Vol C Tables 4.2.6.8 and 6.1.1.4'
O O 0.0110 0.0060 'International Tables Vol C Tables 4.2.6.8 and 6.1.1.4'

loop_
_geom_angle_atom_site_label_1
_geom_angle_atom_site_label_2
_geom_angle_atom_site_label_3
_geom_angle
C5 N1 C6 117.6(2)
C6 N2 C7 121.1(2)
C6 N2 C23 119.30(19)
C7 N2 C23 119.55(19)
C2 C1 Cl1 119.5(2)
C2 C1 C30 120.7(2)
C30 C1 Cl1 119.8(2)
C1 C2 C3 118.8(2)
C4 C3 C2 121.8(2)
C3 C4 C5 121.5(2)
C29 C4 C3 117.4(2)
C29 C4 C5 121.0(2)
N1 C5 C4 116.5(2)
N1 C5 C12 121.9(2)
C12 C5 C4 121.5(2)
N1 C6 N2 114.7(2)
N1 C6 C10 124.7(2)
N2 C6 C10 120.6(2)
N2 C7 C8 119.7(2)
N2 C7 C22 120.7(2)
C22 C7 C8 119.6(2)
C7 C8 C9 121.1(2)
C7 C8 C19 119.3(2)
C19 C8 C9 119.6(2)
O1 C9 C8 121.2(2)
O1 C9 C10 122.3(2)
C8 C9 C10 116.5(2)
C6 C10 C9 120.0(2)
C6 C10 C11 116.6(2)
C11 C10 C9 123.3(2)
C10 C11 C13 125.6(2)
C12 C11 C10 118.1(2)
C12 C11 C13 116.3(2)
C11 C12 C5 121.1(2)
C14 C13 C11 121.8(2)
C18 C13 C11 119.5(3)
C18 C13 C14 118.4(3)
C13 C14 C15 120.6(3)
C16 C15 C14 120.0(3)
C17 C16 C15 119.6(3)
C16 C17 C18 120.5(3)
C17 C18 C13 120.9(3)
O2 C19 C8 120.9(2)
O2 C19 C20 119.3(3)
C20 C19 C8 119.8(3)
C21 C20 C19 119.7(3)
C20 C21 C22 122.4(3)
C21 C22 C7 119.1(3)
C24 C23 N2 120.5(2)
C24 C23 C28 120.2(3)
C28 C23 N2 119.3(2)
C23 C24 C25 119.7(3)
C26 C25 C24 120.7(3)
C25 C26 C27 119.7(3)
C26 C27 C28 120.2(3)
C23 C28 C27 119.6(3)
C30 C29 C4 121.3(2)
C1 C30 C29 119.9(3)

loop_
_geom_bond_atom_site_label_1
_geom_bond_atom_site_label_2
_geom_bond_distance
Cl1 C1 1.732(3)
O1 C9 1.249(3)
O2 C19 1.339(3)
N1 C5 1.335(3)
N1 C6 1.339(3)
N2 C6 1.390(3)
N2 C7 1.395(3)
N2 C23 1.453(3)
C1 C2 1.362(4)
C1 C30 1.364(4)
C2 C3 1.386(3)
C3 C4 1.381(3)
C4 C5 1.484(3)
C4 C29 1.377(3)
C5 C12 1.391(3)
C6 C10 1.409(3)
C7 C8 1.408(4)
C7 C22 1.396(3)
C8 C9 1.449(3)
C8 C19 1.419(3)
C9 C10 1.453(3)
C10 C11 1.413(3)
C11 C12 1.377(3)
C11 C13 1.490(3)
C13 C14 1.382(4)
C13 C18 1.376(4)
C14 C15 1.385(4)
C15 C16 1.371(5)
C16 C17 1.367(5)
C17 C18 1.375(4)
C19 C20 1.376(4)
C20 C21 1.370(4)
C21 C22 1.376(4)
C23 C24 1.363(4)
C23 C28 1.377(4)
C24 C25 1.381(4)
C25 C26 1.360(5)
C26 C27 1.372(5)
C27 C28 1.378(4)
C29 C30 1.375(4)

loop_
_geom_torsion_atom_site_label_1
_geom_torsion_atom_site_label_2
_geom_torsion_atom_site_label_3
_geom_torsion_atom_site_label_4
_geom_torsion
Cl1 C1 C2 C3 179.2(2)
Cl1 C1 C30 C29 -179.4(2)
O1 C9 C10 C6 -170.9(2)
O1 C9 C10 C11 4.7(4)
O2 C19 C20 C21 178.9(3)
N1 C5 C12 C11 0.7(4)
N1 C6 C10 C9 174.9(2)
N1 C6 C10 C11 -1.0(3)
N2 C6 C10 C9 -4.3(3)
N2 C6 C10 C11 179.8(2)
N2 C7 C8 C9 -1.0(3)
N2 C7 C8 C19 178.7(2)
N2 C7 C22 C21 -179.9(2)
N2 C23 C24 C25 178.2(2)
N2 C23 C28 C27 -178.2(3)
C1 C2 C3 C4 0.0(4)
C2 C1 C30 C29 -0.1(5)
C2 C3 C4 C5 -178.6(2)
C2 C3 C4 C29 0.2(4)
C3 C4 C5 N1 176.6(2)
C3 C4 C5 C12 -4.7(3)
C3 C4 C29 C30 -0.4(4)
C4 C5 C12 C11 -177.9(2)
C4 C29 C30 C1 0.4(5)
C5 N1 C6 N2 179.42(19)
C5 N1 C6 C10 0.2(3)
C5 C4 C29 C30 178.4(3)
C6 N1 C5 C4 178.69(19)
C6 N1 C5 C12 0.0(3)
C6 N2 C7 C8 6.9(3)
C6 N2 C7 C22 -173.1(2)
C6 N2 C23 C24 73.2(3)
C6 N2 C23 C28 -108.7(3)
C6 C10 C11 C12 1.6(3)
C6 C10 C11 C13 -176.0(2)
C7 N2 C6 N1 176.5(2)
C7 N2 C6 C10 -4.2(3)
C7 N2 C23 C24 -107.3(3)
C7 N2 C23 C28 70.8(3)
C7 C8 C9 O1 173.5(2)
C7 C8 C9 C10 -7.1(3)
C7 C8 C19 O2 -178.4(2)
C7 C8 C19 C20 2.1(4)
C8 C7 C22 C21 0.2(4)
C8 C9 C10 C6 9.7(3)
C8 C9 C10 C11 -174.7(2)
C8 C19 C20 C21 -1.6(4)
C9 C8 C19 O2 1.2(4)
C9 C8 C19 C20 -178.2(2)
C9 C10 C11 C12 -174.1(2)
C9 C10 C11 C13 8.2(4)
C10 C11 C12 C5 -1.5(3)
C10 C11 C13 C14 60.2(3)
C10 C11 C13 C18 -126.5(3)
C11 C13 C14 C15 173.3(2)
C11 C13 C18 C17 -174.7(3)
C12 C11 C13 C14 -117.5(3)
C12 C11 C13 C18 55.8(3)
C13 C11 C12 C5 176.3(2)
C13 C14 C15 C16 1.2(4)
C14 C13 C18 C17 -1.2(4)
C14 C15 C16 C17 -1.0(5)
C15 C16 C17 C18 -0.3(5)
C16 C17 C18 C13 1.4(5)
C18 C13 C14 C15 -0.1(4)
C19 C8 C9 O1 -6.2(4)
C19 C8 C9 C10 173.2(2)
C19 C20 C21 C22 0.5(5)
C20 C21 C22 C7 0.3(4)
C22 C7 C8 C9 179.0(2)
C22 C7 C8 C19 -1.4(4)
C23 N2 C6 N1 -4.0(3)
C23 N2 C6 C10 175.3(2)
C23 N2 C7 C8 -172.6(2)
C23 N2 C7 C22 7.5(3)
C23 C24 C25 C26 -0.1(5)
C24 C23 C28 C27 0.0(4)
C24 C25 C26 C27 0.0(5)
C25 C26 C27 C28 0.1(5)
C26 C27 C28 C23 0.0(5)
C28 C23 C24 C25 0.1(4)
C29 C4 C5 N1 -2.2(3)
C29 C4 C5 C12 176.5(3)
C30 C1 C2 C3 -0.1(4)
